data_2106676
loop_
_publ_author_name
'Engel, G.'
'Gramlich, V.'
'Pretzsch, J.'
'Baur, W.H.'

_publ_section_title
;
 The crystal structure of hydrothermally grown manganese chlorapatite, Mn5
 (P O4)3 Cl0.9 (O H)0.1
;
_journal_name_full 'Acta Crystallographica B (24,1968-38,1982)'
_journal_page_first 1854
_journal_page_last 1860
_journal_volume 31
_journal_year 1975
_chemical_formula_sum 'Cl0.9 H0.1 Mn5 O12.1 P3'
_chemical_name_systematic 'Mn5 (P O4)3 (Cl0.9 (O H)0.1)'
_space_group_IT_number 176
_symmetry_space_group_name_Hall '-P 6c'
_symmetry_space_group_name_H-M 'P 63/m'
_cell_angle_alpha 90
_cell_angle_beta 90
_cell_angle_gamma 120
_cell_formula_units_Z 2
_cell_length_a 9.532
_cell_length_b 9.532
_cell_length_c 6.199
_cell_volume 487.776
_citation_journal_id_ASTM ACBCAR
_cod_data_source_file Engel_ACBCAR_1975_52.cif
_cod_data_source_block H0.1Cl0.9Mn5O12.1P3
_cod_original_cell_volume 487.7758
_cod_original_formula_sum 'H0.1 Cl0.9 Mn5 O12.1 P3'
_cod_database_code 2106676

loop_
_symmetry_equiv_pos_as_xyz
x,y,z
x-y,x,z+1/2
-y,x-y,z
-x,-y,z+1/2
-x+y,-x,z
y,-x+y,z+1/2
-x,-y,-z
-x+y,-x,-z-1/2
y,-x+y,-z
x,y,-z-1/2
x-y,x,-z
-y,x-y,-z-1/2

loop_
_atom_site_label
_atom_site_type_symbol
_atom_site_fract_x
_atom_site_fract_y
_atom_site_fract_z
_atom_site_occupancy
_atom_site_U_iso_or_equiv
Mn1 Mn+2 0.3333 0.6667 0.00672 1 0.0
O3 O-2 0.34343 0.26814 0.05128 1 0.0
P1 P+5 0.40676 0.38085 0.25 1 0.0
O1 O-2 0.36003 0.51276 0.25 1 0.0
Mn2 Mn+2 0.27763 0.03415 0.25 1 0.0
O4 O-2 0 0 0.25 0.1 0.0
Cl1 Cl-1 0 0 0.25 0.9 0.0
O2 O-2 0.59621 0.45779 0.25 1 0.0
